data_4034440
loop_
_publ_author_name
'Faltracco, Matteo'
'Cotogno, Silvia'
'Vande Velde, Christophe M. L.'
'Ruijter, Eelco'

_publ_section_title
;
 Catalytic Asymmetric Synthesis of Diketopiperazines by Intramolecular
 Tsuji-Trost Allylation.
;
_journal_issue 18
_journal_name_full 'The Journal of organic chemistry'
_journal_page_first 12058
_journal_page_last 12070
_journal_paper_doi 10.1021/acs.joc.9b01994
_journal_volume 84
_journal_year 2019
_chemical_absolute_configuration R
_chemical_formula_moiety 'C18 H22 N2 O2'
_chemical_formula_sum 'C18 H22 N2 O2'
_chemical_formula_weight 298.37
_chemical_name_systematic (R)-4-benzyl-3-vinyl-1,4-diazaspiro[5.5]undecane-2,5-dione
_space_group_crystal_system monoclinic
_space_group_IT_number 4
_space_group_name_Hall 'P 2yb'
_space_group_name_H-M_alt 'P 1 21 1'
_atom_sites_solution_hydrogens mixed
_atom_sites_solution_primary direct
_atom_sites_solution_secondary difmap
_audit_creation_method SHELXL-2016/4
_cell_angle_alpha 90
_cell_angle_beta 101.426(3)
_cell_angle_gamma 90
_cell_formula_units_Z 4
_cell_length_a 11.3081(3)
_cell_length_b 10.6674(3)
_cell_length_c 13.9179(4)
_cell_measurement_reflns_used 4341
_cell_measurement_temperature 100.01(10)
_cell_measurement_theta_max 74.6890
_cell_measurement_theta_min 3.2190
_cell_volume 1645.62(8)
_computing_cell_refinement 'CrysAlisPro 1.171.39.45i (Rigaku OD, 2018)'
_computing_data_collection 'CrysAlisPro 1.171.39.45i (Rigaku OD, 2018)'
_computing_data_reduction 'CrysAlisPro 1.171.39.45i (Rigaku OD, 2018)'
_computing_structure_refinement 'SHELXL-2016/4 (Sheldrick, 2016)'
_computing_structure_solution 'SHELXT 2014/5 (Sheldrick, 2014)'
_diffrn_ambient_temperature 100.01(10)
_diffrn_detector 'CCD plate'
_diffrn_detector_area_resol_mean 10.4839
_diffrn_detector_type Atlas
_diffrn_measured_fraction_theta_full 1.000
_diffrn_measured_fraction_theta_max 0.984
_diffrn_measurement_device 'four-circle diffractometer'
_diffrn_measurement_device_type 'SuperNova, Dual, Cu at home/near, Atlas'
_diffrn_radiation_monochromator mirror
_diffrn_radiation_probe x-ray
_diffrn_radiation_type 'Cu K\a'
_diffrn_radiation_wavelength 1.54184
_diffrn_reflns_av_R_equivalents 0.0504
_diffrn_reflns_av_unetI/netI 0.0588
_diffrn_reflns_Laue_measured_fraction_full 1.000
_diffrn_reflns_Laue_measured_fraction_max 0.984
_diffrn_reflns_limit_h_max 14
_diffrn_reflns_limit_h_min -14
_diffrn_reflns_limit_k_max 13
_diffrn_reflns_limit_k_min -11
_diffrn_reflns_limit_l_max 17
_diffrn_reflns_limit_l_min -17
_diffrn_reflns_number 13436
_diffrn_reflns_point_group_measured_fraction_full 0.942
_diffrn_reflns_point_group_measured_fraction_max 0.905
_diffrn_reflns_theta_full 67.684
_diffrn_reflns_theta_max 75.203
_diffrn_reflns_theta_min 3.240
_diffrn_source 'micro-focus sealed X-ray tube'
_diffrn_source_type 'SuperNova (Cu) X-ray Source'
_exptl_absorpt_coefficient_mu 0.629
_exptl_absorpt_correction_T_max 1.00000
_exptl_absorpt_correction_T_min 0.02892
_exptl_absorpt_correction_type multi-scan
_exptl_absorpt_process_details
;
CrysAlisPro 1.171.39.45i (Rigaku Oxford Diffraction, 2018)
Empirical absorption correction using spherical harmonics,
 implemented in SCALE3 ABSPACK scaling algorithm.
;
_exptl_crystal_colour colourless
_exptl_crystal_density_diffrn 1.204
_exptl_crystal_density_method 'not measured'
_exptl_crystal_description needle
_exptl_crystal_F_000 640
_exptl_crystal_size_max 0.4
_exptl_crystal_size_mid 0.2
_exptl_crystal_size_min 0.2
_refine_diff_density_max 0.162
_refine_diff_density_min -0.238
_refine_diff_density_rms 0.047
_refine_ls_abs_structure_details
;
 Flack x determined using 1791 quotients [(I+)-(I-)]/[(I+)+(I-)]
 (Parsons, Flack and Wagner, Acta Cryst. B69 (2013) 249-259).
;
_refine_ls_abs_structure_Flack -0.02(17)
_refine_ls_extinction_method none
_refine_ls_goodness_of_fit_ref 1.015
_refine_ls_hydrogen_treatment mixed
_refine_ls_matrix_type full
_refine_ls_number_parameters 403
_refine_ls_number_reflns 6159
_refine_ls_number_restraints 1
_refine_ls_restrained_S_all 1.015
_refine_ls_R_factor_all 0.0640
_refine_ls_R_factor_gt 0.0478
_refine_ls_shift/su_max 0.000
_refine_ls_shift/su_mean 0.000
_refine_ls_structure_factor_coef Fsqd
_refine_ls_weighting_details 'w=1/[\s^2^(Fo^2^)+(0.0523P)^2^] where P=(Fo^2^+2Fc^2^)/3'
_refine_ls_weighting_scheme calc
_refine_ls_wR_factor_gt 0.1064
_refine_ls_wR_factor_ref 0.1180
_reflns_Friedel_coverage 0.741
_reflns_Friedel_fraction_full 0.877
_reflns_Friedel_fraction_max 0.817
_reflns_number_gt 4982
_reflns_number_total 6159
_reflns_threshold_expression 'I > 2\s(I)'
_cod_data_source_file jo9b01994_si_002.cif
_cod_data_source_block mfo870c
_cod_original_sg_symbol_H-M 'P 21'
_cod_database_code 4034440
_shelx_shelxl_version_number 2016/4
_shelx_space_group_comment
;
The symmetry employed for this shelxl refinement is uniquely defined
by the following loop, which should always be used as a source of
symmetry information in preference to the above space-group names.
They are only intended as comments.
;
_oxdiff_exptl_absorpt_empirical_full_min 0.492
_oxdiff_exptl_absorpt_empirical_full_max 23.358
_oxdiff_exptl_absorpt_empirical_details
;
Empirical correction (ABSPACK) includes:
- Absorption correction using spherical harmonics
- Frame scaling
;

loop_
_space_group_symop_operation_xyz
'x, y, z'
'-x, y+1/2, -z'

loop_
_atom_site_label
_atom_site_type_symbol
_atom_site_fract_x
_atom_site_fract_y
_atom_site_fract_z
_atom_site_U_iso_or_equiv
_atom_site_adp_type
_atom_site_occupancy
_atom_site_site_symmetry_order
_atom_site_calc_flag
_atom_site_refinement_flags_posn
_atom_site_refinement_flags_adp
O1 O 0.0966(2) 0.4054(3) 0.66109(16) 0.0389(6) Uani 1 1 d . .
C1 C 0.1358(3) 0.4233(3) 0.7495(2) 0.0308(7) Uani 1 1 d . .
N2 N 0.2530(2) 0.4162(3) 0.79003(19) 0.0314(6) Uani 1 1 d . .
H2 H 0.302(3) 0.395(4) 0.751(3) 0.038 Uiso 1 1 d . U
C3 C 0.3038(3) 0.4207(4) 0.8957(2) 0.0331(7) Uani 1 1 d . .
O4 O 0.2677(2) 0.5403(3) 1.03217(17) 0.0428(6) Uani 1 1 d . .
C4 C 0.2248(3) 0.4989(3) 0.9499(2) 0.0331(8) Uani 1 1 d . .
N22 N 0.2266(2) 0.2553(3) 0.5434(2) 0.0291(6) Uani 1 1 d . .
H22 H 0.183(3) 0.293(4) 0.576(3) 0.035 Uiso 1 1 d . U
N5 N 0.1094(2) 0.5215(3) 0.9043(2) 0.0318(6) Uani 1 1 d . .
N25 N 0.3735(2) 0.1407(3) 0.4336(2) 0.0339(7) Uani 1 1 d . .
C7 C 0.3146(3) 0.2871(4) 0.9388(3) 0.0424(9) Uani 1 1 d . .
H7A H 0.339876 0.291879 1.009517 0.051 Uiso 1 1 calc R U
H7B H 0.236154 0.246769 0.924335 0.051 Uiso 1 1 calc R U
C6 C 0.0491(3) 0.4565(3) 0.8152(2) 0.0317(8) Uani 1 1 d . .
H6 H -0.010686 0.514403 0.778724 0.038 Uiso 1 1 calc R U
C8 C 0.4049(4) 0.2083(4) 0.8971(3) 0.0532(11) Uani 1 1 d . .
H8A H 0.376454 0.197887 0.827056 0.064 Uiso 1 1 calc R U
H8B H 0.411026 0.125839 0.927012 0.064 Uiso 1 1 calc R U
C23 C 0.1741(3) 0.1538(3) 0.4780(2) 0.0277(7) Uani 1 1 d . .
C9 C 0.5295(4) 0.2699(5) 0.9158(3) 0.0569(12) Uani 1 1 d . .
H9A H 0.561156 0.273557 0.985802 0.068 Uiso 1 1 calc R U
H9B H 0.584143 0.219675 0.886140 0.068 Uiso 1 1 calc R U
C19 C -0.0185(3) 0.3422(4) 0.8401(3) 0.0379(8) Uani 1 1 d . .
H19 H 0.024328 0.282908 0.882221 0.045 Uiso 1 1 calc R U
C21 C 0.3442(3) 0.2760(4) 0.5727(2) 0.0323(8) Uani 1 1 d . .
O21 O 0.3856(2) 0.3531(3) 0.63684(18) 0.0431(7) Uani 1 1 d . .
C24 C 0.2529(3) 0.1227(3) 0.4043(3) 0.0320(8) Uani 1 1 d . .
O24 O 0.2090(2) 0.0756(3) 0.32496(18) 0.0440(7) Uani 1 1 d . .
C31 C 0.0477(3) 0.1930(4) 0.4244(2) 0.0341(8) Uani 1 1 d . .
H31A H 0.017293 0.131261 0.374426 0.041 Uiso 1 1 calc R U
H31B H 0.053108 0.272636 0.391880 0.041 Uiso 1 1 calc R U
C32 C 0.4554(3) 0.0910(4) 0.3731(3) 0.0427(9) Uani 1 1 d . .
H32A H 0.411259 0.032913 0.325522 0.051 Uiso 1 1 calc R U
H32B H 0.519609 0.044650 0.414725 0.051 Uiso 1 1 calc R U
C30 C -0.0415(3) 0.2056(4) 0.4939(3) 0.0391(8) Uani 1 1 d . .
H30A H -0.016732 0.274490 0.538875 0.047 Uiso 1 1 calc R U
H30B H -0.121075 0.224814 0.456070 0.047 Uiso 1 1 calc R U
C29 C -0.0477(3) 0.0857(4) 0.5521(3) 0.0402(9) Uani 1 1 d . .
H29A H -0.081543 0.018833 0.507841 0.048 Uiso 1 1 calc R U
H29B H -0.100119 0.098545 0.598537 0.048 Uiso 1 1 calc R U
C26 C 0.4312(3) 0.2031(4) 0.5244(2) 0.0359(8) Uani 1 1 d . .
H26 H 0.487833 0.264182 0.506600 0.043 Uiso 1 1 calc R U
C33 C 0.5102(3) 0.1914(4) 0.3198(2) 0.0345(8) Uani 1 1 d . .
C27 C 0.1641(3) 0.0333(3) 0.5359(3) 0.0335(8) Uani 1 1 d . .
H27A H 0.135962 -0.034229 0.490466 0.040 Uiso 1 1 calc R U
H27B H 0.243363 0.010658 0.572532 0.040 Uiso 1 1 calc R U
C34 C 0.6338(3) 0.1906(4) 0.3210(2) 0.0370(8) Uani 1 1 d . .
H34 H 0.682577 0.130118 0.357169 0.044 Uiso 1 1 calc R U
C36 C 0.6130(3) 0.3693(4) 0.2149(3) 0.0438(10) Uani 1 1 d . .
H36 H 0.647439 0.428855 0.180014 0.053 Uiso 1 1 calc R U
C28 C 0.0777(3) 0.0477(4) 0.6070(3) 0.0391(9) Uani 1 1 d . .
H28A H 0.072591 -0.030990 0.640853 0.047 Uiso 1 1 calc R U
H28B H 0.108477 0.110937 0.655629 0.047 Uiso 1 1 calc R U
C37 C 0.4897(3) 0.3712(4) 0.2127(3) 0.0449(10) Uani 1 1 d . .
H37 H 0.441088 0.431715 0.176354 0.054 Uiso 1 1 calc R U
C38 C 0.4398(3) 0.2823(4) 0.2651(3) 0.0407(9) Uani 1 1 d . .
H38 H 0.357244 0.283691 0.263521 0.049 Uiso 1 1 calc R U
C35 C 0.6843(3) 0.2789(4) 0.2688(3) 0.0425(9) Uani 1 1 d . .
H35 H 0.766846 0.277506 0.270063 0.051 Uiso 1 1 calc R U
C15 C -0.1083(4) 0.8918(5) 0.8186(3) 0.0573(11) Uani 1 1 d . .
H15 H -0.184234 0.919698 0.787765 0.069 Uiso 1 1 calc R U
C10 C 0.5226(3) 0.4018(4) 0.8733(3) 0.0471(10) Uani 1 1 d . .
H10A H 0.501373 0.397164 0.802410 0.056 Uiso 1 1 calc R U
H10B H 0.601111 0.441450 0.890950 0.056 Uiso 1 1 calc R U
C12 C 0.0324(3) 0.6011(4) 0.9507(3) 0.0383(9) Uani 1 1 d . .
H12A H 0.066736 0.607674 1.020151 0.046 Uiso 1 1 calc R U
H12B H -0.046475 0.562517 0.943870 0.046 Uiso 1 1 calc R U
C11 C 0.4291(3) 0.4812(4) 0.9114(3) 0.0380(8) Uani 1 1 d . .
H11A H 0.422427 0.561856 0.878501 0.046 Uiso 1 1 calc R U
H11B H 0.457340 0.496196 0.980879 0.046 Uiso 1 1 calc R U
C20 C -0.1338(4) 0.3215(4) 0.8060(3) 0.0519(11) Uani 1 1 d . .
H20A H -0.179077 0.379062 0.763778 0.062 Uiso 1 1 calc R U
H20B H -0.170092 0.249404 0.824113 0.062 Uiso 1 1 calc R U
C14 C -0.0943(4) 0.7732(4) 0.8585(3) 0.0493(10) Uani 1 1 d . .
H14 H -0.161045 0.720843 0.853284 0.059 Uiso 1 1 calc R U
C13 C 0.0185(3) 0.7304(4) 0.9066(2) 0.0361(8) Uani 1 1 d . .
C17 C 0.1011(4) 0.9290(5) 0.8723(4) 0.0570(12) Uani 1 1 d . .
H17 H 0.167087 0.982363 0.876938 0.068 Uiso 1 1 calc R U
C39 C 0.5039(3) 0.1154(5) 0.5962(3) 0.0520(11) Uani 1 1 d . .
H39 H 0.465977 0.044839 0.615176 0.062 Uiso 1 1 calc R U
C16 C -0.0107(4) 0.9679(4) 0.8245(3) 0.0536(11) Uani 1 1 d . .
H16 H -0.019891 1.047048 0.796002 0.064 Uiso 1 1 calc R U
C40 C 0.6198(4) 0.1328(7) 0.6344(5) 0.100(2) Uani 1 1 d . .
H40A H 0.659795 0.202665 0.616643 0.120 Uiso 1 1 calc R U
H40B H 0.661037 0.075246 0.678943 0.120 Uiso 1 1 calc R U
C18 C 0.1163(4) 0.8097(4) 0.9138(3) 0.0502(11) Uani 1 1 d . .
H18 H 0.192211 0.783560 0.946191 0.060 Uiso 1 1 calc R U

loop_
_atom_site_aniso_label
_atom_site_aniso_U_11
_atom_site_aniso_U_22
_atom_site_aniso_U_33
_atom_site_aniso_U_23
_atom_site_aniso_U_13
_atom_site_aniso_U_12
O1 0.0401(13) 0.0476(16) 0.0252(12) -0.0058(11) -0.0032(9) 0.0122(12)
C1 0.0371(17) 0.0237(19) 0.0290(16) 0.0002(14) -0.0001(13) 0.0060(14)
N2 0.0332(14) 0.0327(18) 0.0266(14) -0.0010(13) 0.0020(11) 0.0016(13)
C3 0.0378(17) 0.032(2) 0.0254(16) 0.0018(15) -0.0028(13) -0.0017(15)
O4 0.0459(14) 0.0529(18) 0.0275(12) -0.0063(12) 0.0018(11) -0.0067(12)
C4 0.0402(18) 0.031(2) 0.0261(16) 0.0013(14) 0.0025(14) -0.0060(15)
N22 0.0261(13) 0.0303(18) 0.0309(14) -0.0051(12) 0.0055(11) -0.0025(12)
N5 0.0375(15) 0.0319(17) 0.0256(13) -0.0021(12) 0.0052(11) 0.0008(13)
N25 0.0300(14) 0.0337(18) 0.0407(16) -0.0028(13) 0.0134(12) 0.0004(12)
C7 0.048(2) 0.036(2) 0.0366(19) 0.0055(17) -0.0096(16) -0.0003(18)
C6 0.0349(17) 0.033(2) 0.0250(16) 0.0007(14) 0.0008(13) 0.0031(15)
C8 0.055(2) 0.039(2) 0.056(2) -0.001(2) -0.014(2) 0.011(2)
C23 0.0271(15) 0.0272(19) 0.0287(16) -0.0030(13) 0.0052(12) -0.0026(13)
C9 0.045(2) 0.058(3) 0.058(3) -0.007(2) -0.0123(19) 0.012(2)
C19 0.0381(18) 0.035(2) 0.039(2) 0.0047(16) 0.0024(15) 0.0012(16)
C21 0.0304(16) 0.037(2) 0.0286(16) 0.0020(16) 0.0037(13) -0.0088(15)
O21 0.0378(13) 0.0535(18) 0.0390(14) -0.0112(13) 0.0096(11) -0.0166(12)
C24 0.0339(17) 0.026(2) 0.0380(18) -0.0024(14) 0.0120(15) -0.0027(14)
O24 0.0471(14) 0.0481(18) 0.0387(14) -0.0143(13) 0.0133(11) -0.0089(13)
C31 0.0306(16) 0.036(2) 0.0339(17) -0.0013(15) 0.0018(13) 0.0000(15)
C32 0.042(2) 0.038(2) 0.054(2) -0.0050(19) 0.0250(18) 0.0008(17)
C30 0.0260(16) 0.043(2) 0.047(2) -0.0080(18) 0.0032(14) 0.0011(15)
C29 0.0319(17) 0.047(2) 0.045(2) -0.0088(18) 0.0157(15) -0.0075(16)
C26 0.0269(16) 0.044(2) 0.0374(18) 0.0008(17) 0.0076(14) -0.0033(16)
C33 0.0352(17) 0.039(2) 0.0320(17) -0.0066(15) 0.0123(14) -0.0026(16)
C27 0.0338(17) 0.027(2) 0.0411(18) 0.0022(15) 0.0120(14) -0.0019(14)
C34 0.0324(16) 0.046(2) 0.0329(18) -0.0015(16) 0.0064(14) 0.0005(16)
C36 0.049(2) 0.049(3) 0.035(2) 0.0051(17) 0.0142(17) -0.0091(19)
C28 0.0421(19) 0.038(2) 0.0406(19) 0.0028(17) 0.0167(16) -0.0038(16)
C37 0.045(2) 0.054(3) 0.036(2) 0.0062(18) 0.0081(17) 0.0062(19)
C38 0.0350(18) 0.047(3) 0.041(2) -0.0012(18) 0.0105(16) 0.0008(17)
C35 0.0337(18) 0.057(3) 0.0376(19) -0.0023(19) 0.0080(15) -0.0097(18)
C15 0.065(3) 0.046(3) 0.055(3) -0.003(2) -0.002(2) 0.007(2)
C10 0.0357(18) 0.057(3) 0.044(2) -0.006(2) -0.0031(16) 0.0006(19)
C12 0.0415(19) 0.045(3) 0.0304(17) -0.0019(16) 0.0125(15) -0.0030(17)
C11 0.0373(18) 0.040(2) 0.0333(18) -0.0036(16) -0.0006(15) -0.0023(16)
C20 0.046(2) 0.044(3) 0.060(3) 0.012(2) -0.0037(19) -0.0044(19)
C14 0.054(2) 0.044(3) 0.045(2) -0.005(2) -0.0020(18) 0.003(2)
C13 0.0452(19) 0.039(2) 0.0276(17) -0.0024(15) 0.0149(14) 0.0032(16)
C17 0.058(3) 0.046(3) 0.079(3) -0.003(2) 0.043(2) -0.003(2)
C39 0.0346(19) 0.067(3) 0.054(2) 0.014(2) 0.0082(18) 0.0074(19)
C16 0.077(3) 0.043(3) 0.048(2) 0.0005(19) 0.029(2) 0.012(2)
C40 0.042(3) 0.132(6) 0.116(5) 0.055(5) -0.006(3) 0.009(3)
C18 0.043(2) 0.048(3) 0.067(3) 0.001(2) 0.028(2) 0.0061(19)

loop_
_atom_type_symbol
_atom_type_description
_atom_type_scat_dispersion_real
_atom_type_scat_dispersion_imag
_atom_type_scat_source
C C 0.0181 0.0091 'International Tables Vol C Tables 4.2.6.8 and 6.1.1.4'
H H 0.0000 0.0000 'International Tables Vol C Tables 4.2.6.8 and 6.1.1.4'
N N 0.0311 0.0180 'International Tables Vol C Tables 4.2.6.8 and 6.1.1.4'
O O 0.0492 0.0322 'International Tables Vol C Tables 4.2.6.8 and 6.1.1.4'

loop_
_geom_angle_atom_site_label_1
_geom_angle_atom_site_label_2
_geom_angle_atom_site_label_3
_geom_angle
O1 C1 N2 122.8(3)
O1 C1 C6 119.4(3)
N2 C1 C6 117.8(3)
C1 N2 C3 125.4(3)
C1 N2 H2 117(2)
C3 N2 H2 117(2)
N2 C3 C4 111.2(3)
N2 C3 C11 108.8(3)
C4 C3 C11 108.3(3)
N2 C3 C7 110.1(3)
C4 C3 C7 108.8(3)
C11 C3 C7 109.6(3)
O4 C4 N5 122.5(3)
O4 C4 C3 119.6(3)
N5 C4 C3 118.0(3)
C21 N22 C23 124.9(3)
C21 N22 H22 114(3)
C23 N22 H22 119(3)
C4 N5 C12 120.1(3)
C4 N5 C6 123.8(3)
C12 N5 C6 115.6(3)
C24 N25 C26 124.9(3)
C24 N25 C32 119.2(3)
C26 N25 C32 115.8(3)
C8 C7 C3 111.6(3)
C8 C7 H7A 109.3
C3 C7 H7A 109.3
C8 C7 H7B 109.3
C3 C7 H7B 109.3
H7A C7 H7B 108.0
N5 C6 C1 112.0(3)
N5 C6 C19 111.0(3)
C1 C6 C19 111.5(3)
N5 C6 H6 107.4
C1 C6 H6 107.4
C19 C6 H6 107.4
C7 C8 C9 111.2(4)
C7 C8 H8A 109.4
C9 C8 H8A 109.4
C7 C8 H8B 109.4
C9 C8 H8B 109.4
H8A C8 H8B 108.0
N22 C23 C24 111.1(2)
N22 C23 C31 109.0(3)
C24 C23 C31 110.2(3)
N22 C23 C27 110.9(3)
C24 C23 C27 106.6(3)
C31 C23 C27 109.0(3)
C10 C9 C8 110.9(3)
C10 C9 H9A 109.5
C8 C9 H9A 109.5
C10 C9 H9B 109.5
C8 C9 H9B 109.5
H9A C9 H9B 108.0
C20 C19 C6 124.1(4)
C20 C19 H19 117.9
C6 C19 H19 117.9
O21 C21 N22 123.0(3)
O21 C21 C26 118.5(3)
N22 C21 C26 118.5(3)
O24 C24 N25 122.1(3)
O24 C24 C23 120.6(3)
N25 C24 C23 117.1(3)
C23 C31 C30 112.5(3)
C23 C31 H31A 109.1
C30 C31 H31A 109.1
C23 C31 H31B 109.1
C30 C31 H31B 109.1
H31A C31 H31B 107.8
N25 C32 C33 113.2(3)
N25 C32 H32A 108.9
C33 C32 H32A 108.9
N25 C32 H32B 108.9
C33 C32 H32B 108.9
H32A C32 H32B 107.8
C29 C30 C31 111.5(3)
C29 C30 H30A 109.3
C31 C30 H30A 109.3
C29 C30 H30B 109.3
C31 C30 H30B 109.3
H30A C30 H30B 108.0
C30 C29 C28 110.7(3)
C30 C29 H29A 109.5
C28 C29 H29A 109.5
C30 C29 H29B 109.5
C28 C29 H29B 109.5
H29A C29 H29B 108.1
N25 C26 C39 112.7(4)
N25 C26 C21 113.6(3)
C39 C26 C21 110.2(3)
N25 C26 H26 106.6
C39 C26 H26 106.6
C21 C26 H26 106.6
C38 C33 C34 118.5(3)
C38 C33 C32 121.5(3)
C34 C33 C32 120.0(3)
C28 C27 C23 112.3(3)
C28 C27 H27A 109.2
C23 C27 H27A 109.2
C28 C27 H27B 109.2
C23 C27 H27B 109.2
H27A C27 H27B 107.9
C35 C34 C33 120.5(4)
C35 C34 H34 119.7
C33 C34 H34 119.7
C35 C36 C37 119.8(3)
C35 C36 H36 120.1
C37 C36 H36 120.1
C29 C28 C27 110.6(3)
C29 C28 H28A 109.5
C27 C28 H28A 109.5
C29 C28 H28B 109.5
C27 C28 H28B 109.5
H28A C28 H28B 108.1
C38 C37 C36 119.4(4)
C38 C37 H37 120.3
C36 C37 H37 120.3
C33 C38 C37 121.4(3)
C33 C38 H38 119.3
C37 C38 H38 119.3
C36 C35 C34 120.3(3)
C36 C35 H35 119.8
C34 C35 H35 119.8
C16 C15 C14 119.8(4)
C16 C15 H15 120.1
C14 C15 H15 120.1
C9 C10 C11 111.3(3)
C9 C10 H10A 109.4
C11 C10 H10A 109.4
C9 C10 H10B 109.4
C11 C10 H10B 109.4
H10A C10 H10B 108.0
N5 C12 C13 112.2(3)
N5 C12 H12A 109.2
C13 C12 H12A 109.2
N5 C12 H12B 109.2
C13 C12 H12B 109.2
H12A C12 H12B 107.9
C10 C11 C3 113.6(3)
C10 C11 H11A 108.8
C3 C11 H11A 108.8
C10 C11 H11B 108.8
C3 C11 H11B 108.8
H11A C11 H11B 107.7
C19 C20 H20A 120.0
C19 C20 H20B 120.0
H20A C20 H20B 120.0
C15 C14 C13 121.0(4)
C15 C14 H14 119.5
C13 C14 H14 119.5
C18 C13 C14 118.6(4)
C18 C13 C12 120.9(3)
C14 C13 C12 120.5(4)
C16 C17 C18 120.2(4)
C16 C17 H17 119.9
C18 C17 H17 119.9
C40 C39 C26 123.4(4)
C40 C39 H39 118.3
C26 C39 H39 118.3
C15 C16 C17 120.6(4)
C15 C16 H16 119.7
C17 C16 H16 119.7
C39 C40 H40A 120.0
C39 C40 H40B 120.0
H40A C40 H40B 120.0
C13 C18 C17 119.9(4)
C13 C18 H18 120.1
C17 C18 H18 120.1

loop_
_geom_bond_atom_site_label_1
_geom_bond_atom_site_label_2
_geom_bond_distance
O1 C1 1.237(4)
C1 N2 1.336(4)
C1 C6 1.510(4)
N2 C3 1.470(4)
N2 H2 0.88(4)
C3 C4 1.526(5)
C3 C11 1.533(5)
C3 C7 1.542(5)
O4 C4 1.233(4)
C4 N5 1.355(4)
N22 C21 1.331(4)
N22 C23 1.463(4)
N22 H22 0.83(4)
N5 C12 1.455(4)
N5 C6 1.465(4)
N25 C24 1.357(4)
N25 C26 1.463(4)
N25 C32 1.468(4)
C7 C8 1.525(6)
C7 H7A 0.9700
C7 H7B 0.9700
C6 C19 1.515(5)
C6 H6 0.9800
C8 C9 1.529(6)
C8 H8A 0.9700
C8 H8B 0.9700
C23 C24 1.523(4)
C23 C31 1.533(4)
C23 C27 1.533(5)
C9 C10 1.522(7)
C9 H9A 0.9700
C9 H9B 0.9700
C19 C20 1.315(5)
C19 H19 0.9300
C21 O21 1.235(4)
C21 C26 1.512(5)
C24 O24 1.226(4)
C31 C30 1.536(4)
C31 H31A 0.9700
C31 H31B 0.9700
C32 C33 1.505(5)
C32 H32A 0.9700
C32 H32B 0.9700
C30 C29 1.523(6)
C30 H30A 0.9700
C30 H30B 0.9700
C29 C28 1.526(5)
C29 H29A 0.9700
C29 H29B 0.9700
C26 C39 1.491(5)
C26 H26 0.9800
C33 C38 1.383(5)
C33 C34 1.394(4)
C27 C28 1.529(4)
C27 H27A 0.9700
C27 H27B 0.9700
C34 C35 1.380(5)
C34 H34 0.9300
C36 C35 1.380(6)
C36 C37 1.389(5)
C36 H36 0.9300
C28 H28A 0.9700
C28 H28B 0.9700
C37 C38 1.382(5)
C37 H37 0.9300
C38 H38 0.9300
C35 H35 0.9300
C15 C16 1.359(6)
C15 C14 1.379(6)
C15 H15 0.9300
C10 C11 1.529(5)
C10 H10A 0.9700
C10 H10B 0.9700
C12 C13 1.506(5)
C12 H12A 0.9700
C12 H12B 0.9700
C11 H11A 0.9700
C11 H11B 0.9700
C20 H20A 0.9300
C20 H20B 0.9300
C14 C13 1.394(5)
C14 H14 0.9300
C13 C18 1.380(5)
C17 C16 1.371(6)
C17 C18 1.394(6)
C17 H17 0.9300
C39 C40 1.326(6)
C39 H39 0.9300
C16 H16 0.9300
C40 H40A 0.9300
C40 H40B 0.9300
C18 H18 0.9300
